data_2006470
loop_
_publ_author_name
'M. Paz Martinez-Alcazar'
'Isabel Fonseca'
'Felix H. Cano'
'J. Gonzalo Rodriguez'
'Anahi Urrutia'

_publ_section_title
;
 3-Benzoyl-2-methylindole
;
_journal_issue 9
_journal_name_full 'Acta Crystallographica Section C'
_journal_page_first 1345
_journal_page_last 1347
_journal_paper_doi 10.1107/S0108270197005180
_journal_volume 53
_journal_year 1997
_chemical_formula_sum 'C16 H13 N O'
_chemical_formula_weight 235.27
_chemical_melting_point .354E-305
_chemical_name_systematic
;
 3-benzoyl-2-methylindole
;
_space_group_IT_number 15
_symmetry_cell_setting monoclinic
_symmetry_space_group_name_Hall '-C 2yc'
_symmetry_space_group_name_H-M 'C 1 2/c 1'
_audit_creation_method SHELXL
_cell_angle_alpha 90.00
_cell_angle_beta 106.310(10)
_cell_angle_gamma 90.00
_cell_formula_units_Z 8
_cell_length_a 22.822(3)
_cell_length_b 7.6670(10)
_cell_length_c 14.6970(10)
_cell_measurement_reflns_used 60
_cell_measurement_temperature 293(2)
_cell_measurement_theta_max 35
_cell_measurement_theta_min 6
_cell_volume 2468.1(5)
_computing_cell_refinement 'LSUCREB (Appleman, 1971)'
_computing_data_collection 'Seifert XRD 3000S'
_computing_data_reduction 'XRAY80 (Stewart, Kundel & Baldwin, 1980)'
_computing_molecular_graphics 'XTAL3.0 (Hall & Stewart, 1990)'
_computing_publication_material SHELXL93
_computing_structure_refinement 'SHELXL93 (Sheldrick, 1993)'
_computing_structure_solution 'MULTAN80 (Main et al., 1980)'
_diffrn_ambient_temperature 293(2)
_diffrn_measurement_device 'Seifert XRD 3000S'
_diffrn_measurement_method \w-2\q
_diffrn_radiation_monochromator graphite
_diffrn_radiation_source 'fine-focus sealed tube'
_diffrn_radiation_type CuK\a
_diffrn_radiation_wavelength 1.54180
_diffrn_reflns_av_R_equivalents 0.0000
_diffrn_reflns_av_sigmaI/netI 0.0108
_diffrn_reflns_limit_h_max 26
_diffrn_reflns_limit_h_min 0
_diffrn_reflns_limit_k_max 8
_diffrn_reflns_limit_k_min 0
_diffrn_reflns_limit_l_max 15
_diffrn_reflns_limit_l_min -15
_diffrn_reflns_number 1965
_diffrn_reflns_theta_max 64.85
_diffrn_reflns_theta_min 4.04
_diffrn_standards_decay_% 0
_diffrn_standards_interval_time 90
_diffrn_standards_number 2
_exptl_absorpt_coefficient_mu 0.624
_exptl_absorpt_correction_type none
_exptl_crystal_colour orange
_exptl_crystal_density_diffrn 1.266
_exptl_crystal_density_method 'not measured'
_exptl_crystal_description prism
_exptl_crystal_F_000 992
_exptl_crystal_size_max 0.66
_exptl_crystal_size_mid 0.33
_exptl_crystal_size_min 0.13
_refine_diff_density_max 0.325
_refine_diff_density_min -0.425
_refine_ls_extinction_method none
_refine_ls_goodness_of_fit_all 1.130
_refine_ls_goodness_of_fit_obs 1.203
_refine_ls_hydrogen_treatment 'H atoms: riding model'
_refine_ls_matrix_type full
_refine_ls_number_parameters 164
_refine_ls_number_reflns 1965
_refine_ls_number_restraints 0
_refine_ls_restrained_S_all 1.130
_refine_ls_restrained_S_obs 1.203
_refine_ls_R_factor_all 0.0701
_refine_ls_R_factor_obs .0644
_refine_ls_shift/esd_max -0.001
_refine_ls_shift/esd_mean 0.000
_refine_ls_structure_factor_coef Fsqd
_refine_ls_weighting_details 'w = 1/[\s^2^(Fo^2^)+(0.1059P)^2^+0.4338P] where P=(Fo^2^+2Fc^2^)/3'
_refine_ls_weighting_scheme calc
_refine_ls_wR_factor_all 0.1547
_refine_ls_wR_factor_obs .1503
_reflns_number_observed 1660
_reflns_number_total 1965
_reflns_observed_criterion >2sigma(I)
_cod_data_source_file fg1244.cif
_cod_data_source_block b2o3
_cod_original_sg_symbol_H-M 'C 2/c'
_cod_database_code 2006470

loop_
_symmetry_equiv_pos_as_xyz
'x, y, z'
'-x, y, -z+1/2'
'x+1/2, y+1/2, z'
'-x+1/2, y+1/2, -z+1/2'
'-x, -y, -z'
'x, -y, z-1/2'
'-x+1/2, -y+1/2, -z'
'x+1/2, -y+1/2, z-1/2'

loop_
_atom_site_aniso_label
_atom_site_aniso_U_11
_atom_site_aniso_U_22
_atom_site_aniso_U_33
_atom_site_aniso_U_12
_atom_site_aniso_U_13
_atom_site_aniso_U_23
N1 .0575(10) .0527(9) .0280(9) -.0061(7) .0142(7) -.0023(6)
C2 .0473(10) .0385(9) .0310(10) -.0048(7) .0096(8) -.0002(7)
C3 .0392(9) .0396(9) .0317(10) -.0035(6) .0096(7) .0003(7)
C4 .0391(9) .0393(9) .0370(10) -.0020(6) .0107(7) .0006(7)
C5 .0425(10) .0620(12) .0445(11) -.0029(8) .0072(8) .0062(9)
C6 .0371(10) .0747(14) .072(2) -.0011(9) .0081(10) .0114(11)
C7 .0474(11) .0700(14) .085(2) .0025(10) .0324(11) .0053(12)
C8 .0629(13) .0559(11) .0613(13) -.0017(9) .0367(11) -.0003(9)
C9 .0503(11) .0408(9) .0391(11) -.0023(7) .0177(8) -.0018(7)
C10 .0413(9) .0456(9) .0318(10) -.0038(7) .0091(7) .0008(7)
O11 .0473(8) .0962(11) .0316(8) -.0008(7) .0097(6) .0101(6)
C12 .0409(9) .0497(10) .0363(11) -.0036(7) .0121(8) -.0035(7)
C13 .0530(11) .0606(12) .0615(13) .0053(9) .0136(9) .0000(10)
C14 .0547(13) .093(2) .080(2) .0207(13) .0098(12) -.0107(14)
C15 .0396(11) .129(2) .083(2) -.0069(13) .0169(12) -.026(2)
C16 .0496(12) .103(2) .0677(15) -.0256(13) .0216(11) -.0093(13)
C17 .0497(11) .0639(12) .0459(11) -.0128(9) .0151(8) -.0017(9)
C18 .0520(12) .0612(12) .0370(12) -.0101(9) -.0009(9) -.0008(8)

loop_
_atom_site_label
_atom_site_fract_x
_atom_site_fract_y
_atom_site_fract_z
_atom_site_U_iso_or_equiv
_atom_site_thermal_displace_type
_atom_site_calc_flag
_atom_site_refinement_flags
_atom_site_occupancy
_atom_site_disorder_group
_atom_site_type_symbol
N1 .76425(7) .0340(2) .69921(11) .0456(4) Uani d . 1 . N
H1 .75616 .0333 .63843 .055 Uiso calc R 1 . H
C2 .72191(8) .0210(2) .74814(12) .0392(4) Uani d . 1 . C
C3 .75184(8) .0257(2) .84531(12) .0369(4) Uani d . 1 . C
C4 .81656(8) .0430(2) .85363(13) .0385(4) Uani d . 1 . C
C5 .86890(8) .0604(3) .92956(14) .0507(5) Uani d . 1 . C
H5 .86667 .0571 .99175 .061 Uiso calc R 1 . H
C6 .92442(9) .0827(3) .9099(2) .0627(6) Uani d . 1 . C
H6 .95961 .0965 .9599 .075 Uiso calc R 1 . H
C7 .92884(10) .0851(3) .8180(2) .0647(6) Uani d . 1 . C
H7 .96696 .0981 .8075 .078 Uiso calc R 1 . H
C8 .87805(10) .0686(3) .7419(2) .0561(6) Uani d . 1 . C
H8 .88089 .0707 .6800 .067 Uiso calc R 1 . H
C9 .82214(9) .0487(2) .76114(13) .0424(5) Uani d . 1 . C
C10 .72769(8) .0051(2) .92488(13) .0398(4) Uani d . 1 . C
O11 .76218(6) -.0201(2) 1.00529(10) .0586(4) Uani d . 1 . O
C12 .66043(8) .0114(2) .91364(13) .0421(5) Uani d . 1 . C
C13 .62522(9) .1517(3) .8710(2) .0589(6) Uani d . 1 . C
H13 .64310 .2437 .8472 .071 Uiso calc R 1 . H
C14 .56343(11) .1555(4) .8635(2) .0780(8) Uani d . 1 . C
H14 .53980 .2502 .8352 .094 Uiso calc R 1 . H
C15 .53692(11) .0180(4) .8983(2) .0839(9) Uani d . 1 . C
H15 .49527 .0193 .8924 .101 Uiso calc R 1 . H
C16 .57199(10) -.1205(4) .9416(2) .0725(7) Uani d . 1 . C
H16 .55395 -.2124 .9650 .087 Uiso calc R 1 . H
C17 .63383(9) -.1242(3) .95057(14) .0528(5) Uani d . 1 . C
H17 .65756 -.2170 .98119 .063 Uiso calc R 1 . H
C18 .65666(9) .0035(3) .69231(14) .0528(5) Uani d . 1 . C
H18A .6389 .1173 .6782 .079 Uiso calc R 1 . H
H18B .6349 -.0609 .7285 .079 Uiso calc R 1 . H
H18C .65418 -.0572 .6342 .079 Uiso calc R 1 . H

loop_
_atom_type_symbol
_atom_type_description
_atom_type_scat_dispersion_real
_atom_type_scat_dispersion_imag
_atom_type_scat_source
C C 0.0181 0.0091 'International Tables Vol C Tables 4.2.6.8 and 6.1.1.4'
H H 0.0000 0.0000 'International Tables Vol C Tables 4.2.6.8 and 6.1.1.4'
O O 0.0492 0.0322 'International Tables Vol C Tables 4.2.6.8 and 6.1.1.4'
N N 0.0311 0.0180 'International Tables Vol C Tables 4.2.6.8 and 6.1.1.4'

loop_
_geom_angle_atom_site_label_1
_geom_angle_atom_site_label_2
_geom_angle_atom_site_label_3
_geom_angle
_geom_angle_publ_flag
C2 N1 C9 110.3(2) no
N1 C2 C3 108.8(2) no
N1 C2 C18 117.6(2) no
C3 C2 C18 133.6(2) no
C2 C3 C10 129.8(2) no
C2 C3 C4 106.35(15) no
C10 C3 C4 123.7(2) no
C5 C4 C9 118.9(2) no
C5 C4 C3 134.3(2) no
C9 C4 C3 106.75(15) no
C6 C5 C4 118.2(2) no
C7 C6 C5 121.8(2) no
C8 C7 C6 121.2(2) no
C7 C8 C9 117.2(2) no
N1 C9 C8 129.5(2) no
N1 C9 C4 107.8(2) no
C8 C9 C4 122.7(2) no
O11 C10 C3 120.6(2) no
O11 C10 C12 117.9(2) no
C3 C10 C12 121.5(2) no
C13 C12 C17 119.8(2) no
C13 C12 C10 121.4(2) no
C17 C12 C10 118.7(2) no
C12 C13 C14 120.1(2) no
C15 C14 C13 119.8(2) no
C16 C15 C14 120.1(2) no
C15 C16 C17 120.5(2) no
C16 C17 C12 119.6(2) no

loop_
_geom_bond_atom_site_label_1
_geom_bond_atom_site_label_2
_geom_bond_site_symmetry_2
_geom_bond_distance
_geom_bond_publ_flag
N1 C2 . 1.361(2) no
N1 C9 . 1.382(3) no
C2 C3 . 1.400(3) no
C2 C18 . 1.491(3) no
C3 C10 . 1.435(3) no
C3 C4 . 1.453(2) no
C4 C5 . 1.393(3) no
C4 C9 . 1.401(3) no
C5 C6 . 1.387(3) no
C6 C7 . 1.384(4) no
C7 C8 . 1.372(3) no
C8 C9 . 1.391(3) no
C10 O11 . 1.237(2) no
C10 C12 . 1.498(2) no
C12 C13 . 1.384(3) no
C12 C17 . 1.388(3) no
C13 C14 . 1.384(3) no
C14 C15 . 1.383(4) no
C15 C16 . 1.373(4) no
C16 C17 . 1.380(3) no

loop_
_geom_torsion_atom_site_label_1
_geom_torsion_atom_site_label_2
_geom_torsion_atom_site_label_3
_geom_torsion_atom_site_label_4
_geom_torsion
_geom_torsion_publ_flag
C9 N1 C2 C3 -0.4(2) no
C9 N1 C2 C18 -179.8(2) no
N1 C2 C3 C10 -175.5(2) ?
C18 C2 C3 C10 3.8(3) ?
N1 C2 C3 C4 0.1(2) no
C18 C2 C3 C4 179.3(2) ?
C2 C3 C4 C5 177.4(2) no
C10 C3 C4 C5 -6.7(3) ?
C2 C3 C4 C9 0.3(2) no
C10 C3 C4 C9 176.2(2) ?
C9 C4 C5 C6 0.0(3) no
C3 C4 C5 C6 -176.8(2) no
C4 C5 C6 C7 -1.1(3) no
C5 C6 C7 C8 1.3(4) no
C6 C7 C8 C9 -0.3(3) no
C2 N1 C9 C8 -178.4(2) no
C2 N1 C9 C4 0.6(2) no
C7 C8 C9 N1 178.1(2) no
C7 C8 C9 C4 -0.8(3) no
C5 C4 C9 N1 -178.2(2) no
C3 C4 C9 N1 -0.6(2) no
C5 C4 C9 C8 0.9(3) no
C3 C4 C9 C8 178.6(2) no
C2 C3 C10 O11 166.0(2) ?
C4 C3 C10 O11 -8.8(3) no
C2 C3 C10 C12 -13.3(3) no
C4 C3 C10 C12 171.8(2) ?
O11 C10 C12 C13 126.0(2) no
C3 C10 C12 C13 -54.6(2) ?
O11 C10 C12 C17 -51.4(2) ?
C3 C10 C12 C17 128.0(2) ?
C17 C12 C13 C14 -1.2(3) no
C10 C12 C13 C14 -178.5(2) ?
C12 C13 C14 C15 -0.4(4) no
C13 C14 C15 C16 1.1(4) no
C14 C15 C16 C17 -0.2(4) no
C15 C16 C17 C12 -1.4(3) no
C13 C12 C17 C16 2.1(3) no
C10 C12 C17 C16 179.6(2) no

loop_
_cod_related_entry_id
_cod_related_entry_database
_cod_related_entry_code
1 ChemSpider 535778
